data_7237621
loop_
_publ_author_name
'Szklarz, Przemys\/law'
'G\;agor, Anna'
'Jakubas, Ryszard'
'Zieli\'nski, Piotr'
'Piecha-Bisiorek, Anna'
'Cichos, Jakub'
'Karbowiak, Miros\/law'
'Bator, Gra\.zyna'
'Ci\.zman, Agnieszka'

_publ_section_title
;
 Lead-free hybrid ferroelectric material based on formamidine:
 [NH2CHNH2]3Bi2I9
;
_journal_issue 10
_journal_name_full 'Journal of Materials Chemistry C'
_journal_page_first 3003
_journal_paper_doi 10.1039/C8TC06458J
_journal_volume 7
_journal_year 2019
_chemical_formula_sum 'C3 H15 Bi2 I9 N6'
_chemical_formula_weight 1695.27
_space_group_crystal_system orthorhombic
_space_group_IT_number 36
_space_group_name_Hall 'C 2c -2'
_space_group_name_H-M_alt 'C m c 21'
_atom_sites_solution_hydrogens geom
_audit_creation_method SHELXL-2014/7
_audit_update_record
;
2018-07-14 deposited with the CCDC.
2019-02-04 downloaded from the CCDC.
;
_cell_angle_alpha 90
_cell_angle_beta 90
_cell_angle_gamma 90
_cell_formula_units_Z 4
_cell_length_a 8.6920(2)
_cell_length_b 15.0550(2)
_cell_length_c 21.9675(6)
_cell_measurement_reflns_used 5047
_cell_measurement_temperature 189.9(2)
_cell_measurement_theta_max 25.6400
_cell_measurement_theta_min 2.8950
_cell_volume 2874.62(11)
_computing_cell_refinement 'CrysAlisPro 1.171.38.43 (Rigaku OD, 2015)'
_computing_data_collection 'CrysAlisPro 1.171.38.43 (Rigaku OD, 2015)'
_computing_data_reduction 'CrysAlisPro 1.171.38.43 (Rigaku OD, 2015)'
_computing_structure_refinement 'SHELXL-2014/7 (Sheldrick, 2014)'
_diffrn_ambient_environment N~2~
_diffrn_ambient_temperature 189.9(2)
_diffrn_detector 'CCD plate'
_diffrn_detector_area_resol_mean 10.6249
_diffrn_detector_type Atlas
_diffrn_measured_fraction_theta_full 0.993
_diffrn_measured_fraction_theta_max 0.962
_diffrn_measurement_device 'four-circle diffractometer'
_diffrn_measurement_device_type 'Xcalibur, Atlas'
_diffrn_radiation_monochromator graphite
_diffrn_radiation_probe x-ray
_diffrn_radiation_type 'Mo K\a'
_diffrn_radiation_wavelength 0.71073
_diffrn_reflns_av_R_equivalents 0.0364
_diffrn_reflns_av_unetI/netI 0.0391
_diffrn_reflns_Laue_measured_fraction_full 0.993
_diffrn_reflns_Laue_measured_fraction_max 0.962
_diffrn_reflns_limit_h_max 8
_diffrn_reflns_limit_h_min -11
_diffrn_reflns_limit_k_max 14
_diffrn_reflns_limit_k_min -20
_diffrn_reflns_limit_l_max 28
_diffrn_reflns_limit_l_min -30
_diffrn_reflns_number 12711
_diffrn_reflns_point_group_measured_fraction_full 0.979
_diffrn_reflns_point_group_measured_fraction_max 0.929
_diffrn_reflns_theta_full 28.000
_diffrn_reflns_theta_max 29.343
_diffrn_reflns_theta_min 2.782
_diffrn_source 'fine-focus sealed X-ray tube'
_diffrn_source_type 'Enhance (Mo) X-ray Source'
_exptl_absorpt_coefficient_mu 21.893
_exptl_absorpt_correction_T_max 1.00000
_exptl_absorpt_correction_T_min 0.41979
_exptl_absorpt_correction_type multi-scan
_exptl_absorpt_process_details
;
CrysAlisPro 1.171.38.43 (Rigaku Oxford Diffraction, 2015)
Empirical absorption correction using spherical harmonics,
 implemented in SCALE3 ABSPACK scaling algorithm.
;
_exptl_crystal_colour red
_exptl_crystal_density_diffrn 3.917
_exptl_crystal_description prism
_exptl_crystal_F_000 2872
_exptl_crystal_size_max 0.15
_exptl_crystal_size_mid 0.11
_exptl_crystal_size_min 0.10
_refine_diff_density_max 2.189
_refine_diff_density_min -2.722
_refine_diff_density_rms 0.346
_refine_ls_abs_structure_details
;
 Twinning involves inversion, so Flack parameter cannot be determined
;
_refine_ls_extinction_method none
_refine_ls_goodness_of_fit_ref 1.206
_refine_ls_hydrogen_treatment constr
_refine_ls_matrix_type full
_refine_ls_number_parameters 84
_refine_ls_number_reflns 3803
_refine_ls_number_restraints 12
_refine_ls_restrained_S_all 1.204
_refine_ls_R_factor_all 0.0792
_refine_ls_R_factor_gt 0.0631
_refine_ls_shift/su_max 0.043
_refine_ls_shift/su_mean 0.006
_refine_ls_structure_factor_coef Fsqd
_refine_ls_weighting_details 'w=1/[\s^2^(Fo^2^)+(0.1200P)^2^+4.0000P] where P=(Fo^2^+2Fc^2^)/3'
_refine_ls_weighting_scheme calc
_refine_ls_wR_factor_gt 0.1929
_refine_ls_wR_factor_ref 0.2060
_reflns_Friedel_coverage 0.886
_reflns_Friedel_fraction_full 0.965
_reflns_Friedel_fraction_max 0.895
_reflns_number_gt 3157
_reflns_number_total 3803
_reflns_threshold_expression 'I > 2\s(I)'
_cod_data_source_file c8tc06458j2.cif
_cod_data_source_block cmc21
_cod_database_code 7237621
_shelx_shelxl_version_number 2014/7
_shelx_space_group_comment
;
The symmetry employed for this shelxl refinement is uniquely defined
by the following loop, which should always be used as a source of
symmetry information in preference to the above space-group names.
They are only intended as comments.
;
_oxdiff_exptl_absorpt_empirical_full_min 0.630
_oxdiff_exptl_absorpt_empirical_full_max 1.674
_oxdiff_exptl_absorpt_empirical_details
;
Empirical correction (ABSPACK) includes:
- Absorption correction using spherical harmonics
- Frame scaling
;

loop_
_space_group_symop_operation_xyz
'x, y, z'
'-x, -y, z+1/2'
'x, -y, z+1/2'
'-x, y, z'
'x+1/2, y+1/2, z'
'-x+1/2, -y+1/2, z+1/2'
'x+1/2, -y+1/2, z+1/2'
'-x+1/2, y+1/2, z'

loop_
_atom_site_label
_atom_site_type_symbol
_atom_site_fract_x
_atom_site_fract_y
_atom_site_fract_z
_atom_site_U_iso_or_equiv
_atom_site_adp_type
_atom_site_occupancy
_atom_site_site_symmetry_order
_atom_site_calc_flag
_atom_site_refinement_flags_posn
_atom_site_refinement_flags_adp
_atom_site_refinement_flags_occupancy
Bi1 Bi 0.5000 0.15715(16) 0.13913(17) 0.0445(5) Uani 1 2 d S T P
Bi2 Bi 0.5000 0.17589(17) 0.32837(17) 0.0464(5) Uani 1 2 d S T P
I1 I 0.7477(5) 0.0662(4) 0.0693(2) 0.0937(15) Uani 1 1 d . . .
I2 I 0.5000 0.3128(4) 0.0610(3) 0.0679(13) Uani 1 2 d S T P
I3 I 0.5000 0.0013(4) 0.2414(3) 0.0595(12) Uani 1 2 d S T P
I4 I 0.2512(3) 0.2480(3) 0.2295(2) 0.0668(11) Uani 1 1 d . . .
I5 I 0.2518(4) 0.1030(4) 0.4039(2) 0.0814(12) Uani 1 1 d . . .
I6 I 0.5000 0.3486(5) 0.3934(3) 0.099(2) Uani 1 2 d S T P
C11 C 0.0000 -0.024(5) 0.276(2) 0.081(17) Uiso 0.5 2 d DS . P
H11 H 0.0153 -0.0717 0.3021 0.098 Uiso 0.25 1 calc R U P
C12 C 0.0000 0.050(4) 0.220(3) 0.081(17) Uiso 0.5 2 d DS . P
H12 H -0.0154 0.0844 0.1855 0.098 Uiso 0.25 1 calc R U P
N12 N 0.023(10) -0.035(4) 0.218(2) 0.081(17) Uiso 0.5 1 d D . P
H12A H 0.0368 -0.0646 0.2508 0.098 Uiso 0.5 1 calc R U P
H12B H 0.0242 -0.0616 0.1832 0.098 Uiso 0.5 1 calc R U P
N21 N 0.0000 0.058(6) 0.295(3) 0.081(17) Uiso 0.5 2 d DS . P
H21A H -0.0145 0.1004 0.2691 0.098 Uiso 0.25 1 calc R U P
H21B H 0.0145 0.0694 0.3325 0.098 Uiso 0.25 1 calc R U P
N22 N 0.0000 0.085(5) 0.274(4) 0.081(17) Uiso 0.5 2 d DS . P
H22A H 0.0146 0.0515 0.3058 0.098 Uiso 0.25 1 calc R U P
H22B H -0.0146 0.1409 0.2791 0.098 Uiso 0.25 1 calc R U P
C2 C 0.5000 0.108(8) -0.061(5) 0.17(3) Uiso 1 2 d DS . P
H2 H 0.5000 0.0645 -0.0309 0.210 Uiso 1 2 calc R U P
C3 C 0.5000 -0.167(5) 0.068(3) 0.14(2) Uiso 1 2 d DS . P
H3 H 0.5000 -0.1486 0.0277 0.166 Uiso 1 2 calc R U P
N4 N 0.5000 -0.108(5) 0.111(4) 0.14(2) Uiso 1 2 d DS . P
H4A H 0.5000 -0.1247 0.1489 0.166 Uiso 1 2 calc R U P
H4B H 0.5000 -0.0522 0.1027 0.166 Uiso 1 2 calc R U P
N3 N 0.6294(8) 0.139(6) -0.082(3) 0.17(3) Uiso 1 1 d D . .
H3A H 0.6293 0.1790 -0.1096 0.210 Uiso 1 1 calc R U .
H3B H 0.7151 0.1185 -0.0681 0.210 Uiso 1 1 calc R U .
N5 N 0.5000 -0.251(5) 0.081(4) 0.14(2) Uiso 1 2 d DS . P
H5A H 0.5000 -0.2675 0.1189 0.166 Uiso 1 2 calc R U P
H5B H 0.5000 -0.2897 0.0528 0.166 Uiso 1 2 calc R U P

loop_
_atom_site_aniso_label
_atom_site_aniso_U_11
_atom_site_aniso_U_22
_atom_site_aniso_U_33
_atom_site_aniso_U_23
_atom_site_aniso_U_13
_atom_site_aniso_U_12
Bi1 0.0389(9) 0.0524(16) 0.0424(11) 0.0035(10) 0.000 0.000
Bi2 0.0526(11) 0.0464(16) 0.0401(11) 0.0022(10) 0.000 0.000
I1 0.095(3) 0.089(3) 0.097(3) 0.011(3) 0.049(2) 0.031(2)
I2 0.095(3) 0.061(3) 0.047(2) 0.017(2) 0.000 0.000
I3 0.084(3) 0.042(3) 0.053(2) 0.0040(19) 0.000 0.000
I4 0.0400(12) 0.084(3) 0.0758(19) 0.0163(17) 0.0116(13) 0.0228(12)
I5 0.084(2) 0.091(3) 0.069(2) 0.012(2) 0.0328(16) -0.0088(18)
I6 0.166(7) 0.053(4) 0.078(4) -0.018(3) 0.000 0.000

loop_
_atom_type_symbol
_atom_type_description
_atom_type_scat_dispersion_real
_atom_type_scat_dispersion_imag
_atom_type_scat_source
N N 0.0061 0.0033 'International Tables Vol C Tables 4.2.6.8 and 6.1.1.4'
C C 0.0033 0.0016 'International Tables Vol C Tables 4.2.6.8 and 6.1.1.4'
I I -0.4742 1.8119 'International Tables Vol C Tables 4.2.6.8 and 6.1.1.4'
Bi Bi -4.1077 10.2566 'International Tables Vol C Tables 4.2.6.8 and 6.1.1.4'
H H 0.0000 0.0000 'International Tables Vol C Tables 4.2.6.8 and 6.1.1.4'

loop_
_geom_angle_atom_site_label_1
_geom_angle_atom_site_label_2
_geom_angle_atom_site_label_3
_geom_angle
_geom_angle_site_symmetry_1
_geom_angle_site_symmetry_3
I2 Bi1 I1 93.83(12) . 4_655
I2 Bi1 I1 93.83(12) . .
I1 Bi1 I1 92.7(2) 4_655 .
I2 Bi1 I4 91.23(13) . .
I1 Bi1 I4 91.56(14) 4_655 .
I1 Bi1 I4 173.18(12) . .
I2 Bi1 I4 91.23(13) . 4_655
I1 Bi1 I4 173.18(12) 4_655 4_655
I1 Bi1 I4 91.56(14) . 4_655
I4 Bi1 I4 83.75(16) . 4_655
I2 Bi1 I3 172.45(17) . .
I1 Bi1 I3 91.38(12) 4_655 .
I1 Bi1 I3 91.38(12) . .
I4 Bi1 I3 83.17(11) . .
I4 Bi1 I3 83.17(11) 4_655 .
I5 Bi2 I5 94.66(19) . 4_655
I5 Bi2 I6 93.18(14) . .
I5 Bi2 I6 93.18(14) 4_655 .
I5 Bi2 I3 91.72(13) . .
I5 Bi2 I3 91.72(13) 4_655 .
I6 Bi2 I3 172.77(17) . .
I5 Bi2 I4 172.53(12) . 4_655
I5 Bi2 I4 90.77(11) 4_655 4_655
I6 Bi2 I4 91.64(14) . 4_655
I3 Bi2 I4 82.97(12) . 4_655
I5 Bi2 I4 90.77(11) . .
I5 Bi2 I4 172.53(12) 4_655 .
I6 Bi2 I4 91.65(14) . .
I3 Bi2 I4 82.97(12) . .
I4 Bi2 I4 83.38(13) 4_655 .
Bi2 I3 Bi1 79.78(14) . .
Bi1 I4 Bi2 79.88(6) . .
N21 C11 N12 115.4(9) . 4
N21 C11 H11 122.5 . .
N12 C11 H11 122.1 4 .
N12 C12 N22 115.6(9) . .
N12 C12 H12 122.2 . .
N22 C12 H12 122.2 . .
C12 N12 H12A 120.0 . .
C12 N12 H12B 120.0 . .
H12A N12 H12B 120.0 . .
C11 N21 H21A 120.2 . .
C11 N21 H21B 119.8 . .
H21A N21 H21B 120.0 . .
C12 N22 H22A 120.0 . .
C12 N22 H22B 120.0 . .
H22A N22 H22B 120.0 . .
N3 C2 N3 119.9(16) . 4_655
N3 C2 H2 120.1 . .
N3 C2 H2 120.1 4_655 .
N5 C3 N4 120.0(14) . .
N5 C3 H3 120.0 . .
N4 C3 H3 120.0 . .
C3 N4 H4A 120.0 . .
C3 N4 H4B 120.0 . .
H4A N4 H4B 120.0 . .
C2 N3 H3A 120.0 . .
C2 N3 H3B 120.0 . .
H3A N3 H3B 120.0 . .
C3 N5 H5A 120.0 . .
C3 N5 H5B 120.0 . .
H5A N5 H5B 120.0 . .

loop_
_geom_bond_atom_site_label_1
_geom_bond_atom_site_label_2
_geom_bond_distance
_geom_bond_site_symmetry_2
Bi1 I2 2.904(6) .
Bi1 I1 2.977(3) 4_655
Bi1 I1 2.977(3) .
Bi1 I4 3.239(3) .
Bi1 I4 3.239(3) 4_655
Bi1 I3 3.248(5) .
Bi2 I5 2.934(3) .
Bi2 I5 2.934(3) 4_655
Bi2 I6 2.967(7) .
Bi2 I3 3.249(6) .
Bi2 I4 3.251(3) 4_655
Bi2 I4 3.251(3) .
C11 N21 1.300(7) .
C11 N12 1.301(7) 4
C11 H11 0.9300 .
C12 N12 1.300(7) .
C12 N22 1.300(7) .
C12 H12 0.9300 .
N12 H12A 0.8600 .
N12 H12B 0.8600 .
N21 H21A 0.8600 .
N21 H21B 0.8600 .
N22 H22A 0.8600 .
N22 H22B 0.8600 .
C2 N3 1.299(7) .
C2 N3 1.299(7) 4_655
C2 H2 0.9300 .
C3 N5 1.299(7) .
C3 N4 1.299(7) .
C3 H3 0.9300 .
N4 H4A 0.8600 .
N4 H4B 0.8600 .
N3 H3A 0.8600 .
N3 H3B 0.8600 .
N5 H5A 0.8600 .
N5 H5B 0.8600 .

loop_
_geom_hbond_atom_site_label_D
_geom_hbond_atom_site_label_H
_geom_hbond_atom_site_label_A
_geom_hbond_distance_DH
_geom_hbond_distance_HA
_geom_hbond_distance_DA
_geom_hbond_angle_DHA
_geom_hbond_site_symmetry_A
N21 H21A I4 0.86 3.15 3.88(9) 143.4 4
N4 H4B I1 0.86 2.89 3.52(6) 131.1 .
N4 H4B I1 0.86 2.89 3.52(6) 131.1 4_655
N3 H3B I6 0.86 2.66 3.272(14) 128.9 6_654
